data_4130081
loop_
_publ_author_name
'Xu, Hongwei'
'Diccianni, Justin B.'
'Katigbak, Joseph'
'Hu, Chunhua'
'Zhang, Yingkai'
'Diao, Tianning'

_publ_section_title
;
 Bimetallic C-C Bond-Forming Reductive Elimination from Nickel.
;
_journal_issue 14
_journal_name_full 'Journal of the American Chemical Society'
_journal_page_first 4779
_journal_page_last 4786
_journal_paper_doi 10.1021/jacs.6b00016
_journal_volume 138
_journal_year 2016
_chemical_formula_sum 'C39 H41 N3 Ni'
_chemical_formula_weight 610.46
_space_group_crystal_system monoclinic
_space_group_IT_number 14
_space_group_name_Hall '-P 2yn'
_space_group_name_H-M_alt 'P 1 21/n 1'
_atom_sites_solution_hydrogens geom
_audit_creation_method SHELXL-2014/6
_cell_angle_alpha 90
_cell_angle_beta 114.263(2)
_cell_angle_gamma 90
_cell_formula_units_Z 4
_cell_length_a 17.304(2)
_cell_length_b 11.1832(15)
_cell_length_c 18.209(3)
_cell_measurement_reflns_used 2995
_cell_measurement_temperature 100(2)
_cell_measurement_theta_max 20.54
_cell_measurement_theta_min 2.20
_cell_volume 3212.4(8)
_computing_cell_refinement 'Bruker SAINT'
_computing_data_collection 'Bruker APEX2'
_computing_data_reduction 'Bruker SAINT'
_computing_structure_refinement 'SHELXL-2014/6 (Sheldrick, 2014)'
_computing_structure_solution 'SHELXT (Sheldrick 2014)'
_diffrn_ambient_temperature 100(2)
_diffrn_measured_fraction_theta_full 0.792
_diffrn_measured_fraction_theta_max 1.000
_diffrn_measurement_device_type 'Bruker APEX-II CCD'
_diffrn_measurement_method '\w scans'
_diffrn_radiation_monochromator graphite
_diffrn_radiation_source 'Sealed tube'
_diffrn_radiation_type MoK\a
_diffrn_radiation_wavelength 0.71073
_diffrn_reflns_av_R_equivalents 0.1184
_diffrn_reflns_av_unetI/netI 0.0692
_diffrn_reflns_Laue_measured_fraction_full 0.792
_diffrn_reflns_Laue_measured_fraction_max 1.000
_diffrn_reflns_limit_h_max 19
_diffrn_reflns_limit_h_min -19
_diffrn_reflns_limit_k_max 12
_diffrn_reflns_limit_k_min -12
_diffrn_reflns_limit_l_max 20
_diffrn_reflns_limit_l_min -20
_diffrn_reflns_number 32118
_diffrn_reflns_point_group_measured_fraction_full 0.792
_diffrn_reflns_point_group_measured_fraction_max 1.000
_diffrn_reflns_theta_full 25.242
_diffrn_reflns_theta_max 23.249
_diffrn_reflns_theta_min 1.367
_exptl_absorpt_coefficient_mu 0.635
_exptl_absorpt_correction_T_max 0.7449
_exptl_absorpt_correction_T_min 0.6556
_exptl_absorpt_correction_type multi-scan
_exptl_absorpt_process_details SADABS
_exptl_crystal_colour yellow
_exptl_crystal_density_diffrn 1.262
_exptl_crystal_description plate
_exptl_crystal_F_000 1296
_exptl_crystal_size_max 0.150
_exptl_crystal_size_mid 0.120
_exptl_crystal_size_min 0.040
_refine_diff_density_max 0.777
_refine_diff_density_min -0.552
_refine_diff_density_rms 0.076
_refine_ls_extinction_method none
_refine_ls_goodness_of_fit_ref 1.029
_refine_ls_hydrogen_treatment constr
_refine_ls_matrix_type full
_refine_ls_number_parameters 392
_refine_ls_number_reflns 4610
_refine_ls_number_restraints 0
_refine_ls_restrained_S_all 1.029
_refine_ls_R_factor_all 0.0941
_refine_ls_R_factor_gt 0.0525
_refine_ls_shift/su_max 0.000
_refine_ls_shift/su_mean 0.000
_refine_ls_structure_factor_coef Fsqd
_refine_ls_weighting_details 'w=1/[\s^2^(Fo^2^)+(0.0644P)^2^+2.7704P] where P=(Fo^2^+2Fc^2^)/3'
_refine_ls_weighting_scheme calc
_refine_ls_wR_factor_gt 0.1173
_refine_ls_wR_factor_ref 0.1394
_reflns_Friedel_coverage 0.000
_reflns_number_gt 3098
_reflns_number_total 4610
_reflns_threshold_expression 'I > 2\s(I)'
_cod_data_source_file ja6b00016_si_002.cif
_cod_data_source_block 15tnd14h
_cod_original_sg_symbol_H-M 'P 21/n'
_cod_database_code 4130081
_shelx_space_group_comment
;
The symmetry employed for this shelxl refinement is uniquely defined
by the following loop, which should always be used as a source of
symmetry information in preference to the above space-group names.
They are only intended as comments.
;
_shelx_estimated_absorpt_t_min 0.911
_shelx_estimated_absorpt_t_max 0.975
_shelxl_version_number 2014/6

loop_
_space_group_symop_operation_xyz
'x, y, z'
'-x+1/2, y+1/2, -z+1/2'
'-x, -y, -z'
'x-1/2, -y-1/2, z-1/2'

loop_
_atom_site_label
_atom_site_type_symbol
_atom_site_fract_x
_atom_site_fract_y
_atom_site_fract_z
_atom_site_U_iso_or_equiv
_atom_site_adp_type
_atom_site_occupancy
_atom_site_site_symmetry_order
_atom_site_calc_flag
_atom_site_refinement_flags_posn
_atom_site_refinement_flags_adp
Ni1 Ni 0.36460(4) 0.35441(5) 0.42243(3) 0.0224(2) Uani 1 1 d . .
N1 N 0.4038(2) 0.4609(3) 0.3587(2) 0.0215(9) Uani 1 1 d . .
N2 N 0.4127(2) 0.2323(3) 0.3808(2) 0.0227(9) Uani 1 1 d . .
N3 N 0.3216(2) 0.4732(3) 0.4695(2) 0.0220(9) Uani 1 1 d . .
C1 C 0.4373(3) 0.3977(4) 0.3137(2) 0.0207(10) Uani 1 1 d . .
C2 C 0.4535(3) 0.4725(4) 0.2605(2) 0.0221(11) Uani 1 1 d . .
C3 C 0.4285(3) 0.5875(4) 0.2748(3) 0.0253(11) Uani 1 1 d . .
H3 H 0.4320 0.6592 0.2484 0.030 Uiso 1 1 calc R U
C4 C 0.3980(3) 0.5774(4) 0.3338(2) 0.0211(10) Uani 1 1 d . .
C5 C 0.4481(3) 0.2705(4) 0.3308(2) 0.0224(11) Uani 1 1 d . .
C6 C 0.4910(3) 0.1917(4) 0.3017(3) 0.0246(11) Uani 1 1 d . .
H6 H 0.5166 0.2201 0.2678 0.030 Uiso 1 1 calc R U
C7 C 0.4965(3) 0.0711(4) 0.3222(3) 0.0292(12) Uani 1 1 d . .
H7 H 0.5263 0.0168 0.3031 0.035 Uiso 1 1 calc R U
C8 C 0.4580(3) 0.0322(4) 0.3707(3) 0.0277(11) Uani 1 1 d . .
H8 H 0.4588 -0.0501 0.3839 0.033 Uiso 1 1 calc R U
C9 C 0.4186(3) 0.1141(4) 0.3996(3) 0.0280(11) Uani 1 1 d . .
H9 H 0.3942 0.0868 0.4346 0.034 Uiso 1 1 calc R U
C10 C 0.4873(3) 0.4469(4) 0.1999(2) 0.0240(11) Uani 1 1 d . .
C11 C 0.4504(3) 0.3592(4) 0.1404(3) 0.0294(11) Uani 1 1 d . .
H11 H 0.4038 0.3135 0.1397 0.035 Uiso 1 1 calc R U
C12 C 0.4815(3) 0.3393(5) 0.0835(3) 0.0353(13) Uani 1 1 d . .
H12 H 0.4574 0.2777 0.0449 0.042 Uiso 1 1 calc R U
C13 C 0.5467(3) 0.4066(5) 0.0808(3) 0.0355(13) Uani 1 1 d . .
H13 H 0.5669 0.3924 0.0403 0.043 Uiso 1 1 calc R U
C14 C 0.5827(3) 0.4951(5) 0.1377(3) 0.0405(14) Uani 1 1 d . .
H14 H 0.6279 0.5422 0.1366 0.049 Uiso 1 1 calc R U
C15 C 0.5526(3) 0.5146(4) 0.1962(3) 0.0318(12) Uani 1 1 d . .
H15 H 0.5773 0.5760 0.2349 0.038 Uiso 1 1 calc R U
C16 C 0.3657(3) 0.6773(4) 0.3646(2) 0.0192(10) Uani 1 1 d . .
C17 C 0.2984(3) 0.7470(4) 0.3120(3) 0.0251(11) Uani 1 1 d . .
H17 H 0.2730 0.7266 0.2564 0.030 Uiso 1 1 calc R U
C18 C 0.2679(3) 0.8443(4) 0.3385(3) 0.0266(11) Uani 1 1 d . .
H18 H 0.2227 0.8907 0.3015 0.032 Uiso 1 1 calc R U
C19 C 0.3038(3) 0.8737(4) 0.4196(3) 0.0261(11) Uani 1 1 d . .
H19 H 0.2825 0.9391 0.4390 0.031 Uiso 1 1 calc R U
C20 C 0.3708(3) 0.8067(4) 0.4717(3) 0.0272(11) Uani 1 1 d . .
H20 H 0.3958 0.8273 0.5273 0.033 Uiso 1 1 calc R U
C21 C 0.4021(3) 0.7112(4) 0.4453(3) 0.0245(11) Uani 1 1 d . .
H21 H 0.4491 0.6677 0.4825 0.029 Uiso 1 1 calc R U
C22 C 0.2445(3) 0.5249(4) 0.4311(3) 0.0248(11) Uani 1 1 d . .
C23 C 0.2156(3) 0.6076(4) 0.4700(3) 0.0266(11) Uani 1 1 d . .
H23 H 0.1613 0.6424 0.4419 0.032 Uiso 1 1 calc R U
C24 C 0.2631(3) 0.6413(4) 0.5484(3) 0.0291(11) Uani 1 1 d . .
C25 C 0.3411(3) 0.5853(4) 0.5878(3) 0.0270(11) Uani 1 1 d . .
H25 H 0.3754 0.6031 0.6427 0.032 Uiso 1 1 calc R U
C26 C 0.3681(3) 0.5041(4) 0.5469(3) 0.0228(11) Uani 1 1 d . .
H26 H 0.4220 0.4680 0.5743 0.027 Uiso 1 1 calc R U
C27 C 0.1942(3) 0.4894(4) 0.3456(3) 0.0306(12) Uani 1 1 d . .
H27A H 0.1502 0.5494 0.3192 0.046 Uiso 1 1 calc R U
H27B H 0.1676 0.4115 0.3440 0.046 Uiso 1 1 calc R U
H27C H 0.2317 0.4841 0.3175 0.046 Uiso 1 1 calc R U
C28 C 0.2341(3) 0.7372(5) 0.5893(3) 0.0413(14) Uani 1 1 d . .
H28A H 0.2679 0.7334 0.6476 0.062 Uiso 1 1 calc R U
H28B H 0.1741 0.7247 0.5779 0.062 Uiso 1 1 calc R U
H28C H 0.2412 0.8158 0.5691 0.062 Uiso 1 1 calc R U
C29 C 0.3221(3) 0.2455(4) 0.4757(3) 0.0270(11) Uani 1 1 d . .
C30 C 0.2430(3) 0.1924(4) 0.4383(3) 0.0315(12) Uani 1 1 d . .
H30 H 0.2112 0.2059 0.3824 0.038 Uiso 1 1 calc R U
C31 C 0.2086(4) 0.1211(4) 0.4788(4) 0.0441(14) Uani 1 1 d . .
H31 H 0.1539 0.0871 0.4509 0.053 Uiso 1 1 calc R U
C32 C 0.2537(4) 0.0990(4) 0.5600(4) 0.0463(15) Uani 1 1 d . .
H32 H 0.2306 0.0496 0.5883 0.056 Uiso 1 1 calc R U
C33 C 0.3323(4) 0.1493(5) 0.5991(3) 0.0416(13) Uani 1 1 d . .
H33 H 0.3633 0.1349 0.6551 0.050 Uiso 1 1 calc R U
C34 C 0.3668(3) 0.2193(4) 0.5594(3) 0.0356(13) Uani 1 1 d . .
H34 H 0.4220 0.2515 0.5879 0.043 Uiso 1 1 calc R U
C35 C 0.2131(4) 0.3582(6) 0.6836(4) 0.074(2) Uani 1 1 d . .
H35A H 0.2684 0.3443 0.7282 0.111 Uiso 1 1 calc R U
H35B H 0.2210 0.3745 0.6343 0.111 Uiso 1 1 calc R U
H35C H 0.1775 0.2870 0.6757 0.111 Uiso 1 1 calc R U
C36 C 0.1715(5) 0.4619(6) 0.7027(4) 0.077(2) Uani 1 1 d . .
H36A H 0.2127 0.5286 0.7204 0.092 Uiso 1 1 calc R U
H36B H 0.1580 0.4401 0.7488 0.092 Uiso 1 1 calc R U
C37 C 0.0916(4) 0.5066(5) 0.6356(3) 0.0551(16) Uani 1 1 d . .
H37A H 0.1047 0.5247 0.5887 0.066 Uiso 1 1 calc R U
H37B H 0.0497 0.4407 0.6196 0.066 Uiso 1 1 calc R U
C38 C 0.0506(4) 0.6147(6) 0.6526(4) 0.071(2) Uani 1 1 d . .
H38A H 0.0365 0.5966 0.6989 0.085 Uiso 1 1 calc R U
H38B H 0.0923 0.6808 0.6690 0.085 Uiso 1 1 calc R U
C39 C -0.0276(4) 0.6569(6) 0.5847(4) 0.0691(19) Uani 1 1 d . .
H39A H -0.0491 0.7283 0.6014 0.104 Uiso 1 1 calc R U
H39B H -0.0707 0.5938 0.5694 0.104 Uiso 1 1 calc R U
H39C H -0.0146 0.6765 0.5386 0.104 Uiso 1 1 calc R U

loop_
_atom_site_aniso_label
_atom_site_aniso_U_11
_atom_site_aniso_U_22
_atom_site_aniso_U_33
_atom_site_aniso_U_23
_atom_site_aniso_U_13
_atom_site_aniso_U_12
Ni1 0.0240(3) 0.0195(3) 0.0215(3) 0.0008(3) 0.0070(3) 0.0012(3)
N1 0.019(2) 0.022(2) 0.0185(19) -0.0017(16) 0.0031(17) 0.0010(16)
N2 0.022(2) 0.018(2) 0.024(2) -0.0006(17) 0.0054(18) -0.0027(17)
N3 0.022(2) 0.020(2) 0.022(2) 0.0027(16) 0.0062(18) -0.0008(17)
C1 0.015(2) 0.022(3) 0.021(2) -0.0035(19) 0.003(2) -0.0005(19)
C2 0.017(2) 0.027(3) 0.017(2) 0.000(2) 0.002(2) -0.003(2)
C3 0.023(3) 0.021(3) 0.028(3) 0.003(2) 0.006(2) 0.001(2)
C4 0.019(2) 0.022(3) 0.018(2) 0.001(2) 0.003(2) 0.001(2)
C5 0.022(3) 0.023(3) 0.015(2) -0.005(2) 0.001(2) -0.003(2)
C6 0.023(3) 0.026(3) 0.022(2) -0.005(2) 0.006(2) 0.000(2)
C7 0.027(3) 0.027(3) 0.027(3) -0.003(2) 0.005(2) 0.002(2)
C8 0.029(3) 0.017(3) 0.033(3) -0.002(2) 0.008(2) 0.002(2)
C9 0.029(3) 0.024(3) 0.030(3) -0.003(2) 0.011(2) -0.004(2)
C10 0.022(3) 0.026(3) 0.021(2) 0.004(2) 0.006(2) 0.007(2)
C11 0.028(3) 0.033(3) 0.027(3) 0.002(2) 0.010(2) -0.001(2)
C12 0.035(3) 0.042(3) 0.026(3) -0.006(2) 0.010(2) 0.002(3)
C13 0.041(3) 0.043(3) 0.027(3) 0.004(2) 0.018(3) 0.008(3)
C14 0.049(4) 0.040(3) 0.043(3) 0.003(3) 0.030(3) -0.003(3)
C15 0.033(3) 0.033(3) 0.029(3) 0.003(2) 0.013(2) -0.003(2)
C16 0.020(2) 0.012(2) 0.024(2) 0.0033(18) 0.008(2) 0.0007(18)
C17 0.022(3) 0.029(3) 0.019(2) -0.002(2) 0.004(2) -0.007(2)
C18 0.025(3) 0.020(3) 0.031(3) 0.007(2) 0.007(2) 0.004(2)
C19 0.027(3) 0.016(3) 0.040(3) -0.003(2) 0.018(2) -0.001(2)
C20 0.029(3) 0.026(3) 0.025(3) -0.004(2) 0.009(2) -0.007(2)
C21 0.022(3) 0.025(3) 0.022(2) 0.004(2) 0.005(2) -0.003(2)
C22 0.025(3) 0.022(3) 0.026(3) 0.007(2) 0.009(2) 0.000(2)
C23 0.021(3) 0.023(3) 0.032(3) 0.007(2) 0.007(2) 0.005(2)
C24 0.034(3) 0.024(3) 0.032(3) 0.000(2) 0.016(2) 0.001(2)
C25 0.031(3) 0.027(3) 0.020(2) 0.002(2) 0.007(2) 0.000(2)
C26 0.023(3) 0.022(3) 0.020(2) 0.004(2) 0.006(2) -0.001(2)
C27 0.024(3) 0.034(3) 0.024(3) -0.001(2) -0.001(2) 0.003(2)
C28 0.047(3) 0.039(3) 0.041(3) -0.004(3) 0.021(3) 0.005(3)
C29 0.028(3) 0.017(3) 0.039(3) -0.005(2) 0.017(2) 0.004(2)
C30 0.030(3) 0.030(3) 0.037(3) -0.001(2) 0.016(3) 0.001(2)
C31 0.043(3) 0.029(3) 0.073(4) -0.002(3) 0.038(3) -0.001(3)
C32 0.067(4) 0.023(3) 0.071(4) 0.017(3) 0.050(4) 0.013(3)
C33 0.054(4) 0.035(3) 0.045(3) 0.011(3) 0.029(3) 0.014(3)
C34 0.036(3) 0.035(3) 0.035(3) 0.008(2) 0.014(3) 0.009(2)
C35 0.077(5) 0.052(4) 0.083(5) -0.003(4) 0.024(4) 0.008(4)
C36 0.084(5) 0.073(5) 0.070(5) 0.008(4) 0.028(4) 0.010(4)
C37 0.059(4) 0.049(4) 0.054(4) 0.004(3) 0.020(3) 0.000(3)
C38 0.079(5) 0.084(5) 0.058(4) 0.016(4) 0.036(4) 0.007(4)
C39 0.060(4) 0.079(5) 0.068(4) 0.023(4) 0.027(4) 0.008(4)

loop_
_atom_type_symbol
_atom_type_description
_atom_type_scat_dispersion_real
_atom_type_scat_dispersion_imag
_atom_type_scat_source
C C 0.0033 0.0016 'International Tables Vol C Tables 4.2.6.8 and 6.1.1.4'
H H 0.0000 0.0000 'International Tables Vol C Tables 4.2.6.8 and 6.1.1.4'
N N 0.0061 0.0033 'International Tables Vol C Tables 4.2.6.8 and 6.1.1.4'
Ni Ni 0.3393 1.1124 'International Tables Vol C Tables 4.2.6.8 and 6.1.1.4'

loop_
_geom_angle_atom_site_label_1
_geom_angle_atom_site_label_2
_geom_angle_atom_site_label_3
_geom_angle
C29 Ni1 N3 84.92(16)
C29 Ni1 N2 93.88(17)
N3 Ni1 N2 176.77(15)
C29 Ni1 N1 175.37(17)
N3 Ni1 N1 97.87(15)
N2 Ni1 N1 83.52(15)
C4 N1 C1 106.4(3)
C4 N1 Ni1 140.9(3)
C1 N1 Ni1 111.8(3)
C9 N2 C5 117.7(4)
C9 N2 Ni1 126.6(3)
C5 N2 Ni1 115.5(3)
C26 N3 C22 117.9(4)
C26 N3 Ni1 118.5(3)
C22 N3 Ni1 123.6(3)
N1 C1 C2 111.1(4)
N1 C1 C5 115.1(4)
C2 C1 C5 133.8(4)
C1 C2 C3 104.7(4)
C1 C2 C10 131.2(4)
C3 C2 C10 124.1(4)
C4 C3 C2 108.2(4)
C4 C3 H3 125.9
C2 C3 H3 125.9
N1 C4 C3 109.7(4)
N1 C4 C16 125.9(4)
C3 C4 C16 124.4(4)
N2 C5 C6 121.0(4)
N2 C5 C1 113.4(4)
C6 C5 C1 125.6(4)
C5 C6 C7 120.0(4)
C5 C6 H6 120.0
C7 C6 H6 120.0
C8 C7 C6 118.7(4)
C8 C7 H7 120.6
C6 C7 H7 120.6
C9 C8 C7 118.9(4)
C9 C8 H8 120.6
C7 C8 H8 120.6
N2 C9 C8 123.6(4)
N2 C9 H9 118.2
C8 C9 H9 118.2
C15 C10 C11 117.8(4)
C15 C10 C2 120.8(4)
C11 C10 C2 121.3(4)
C12 C11 C10 120.1(5)
C12 C11 H11 119.9
C10 C11 H11 119.9
C11 C12 C13 121.5(5)
C11 C12 H12 119.2
C13 C12 H12 119.2
C12 C13 C14 119.3(5)
C12 C13 H13 120.4
C14 C13 H13 120.4
C13 C14 C15 119.6(5)
C13 C14 H14 120.2
C15 C14 H14 120.2
C14 C15 C10 121.6(5)
C14 C15 H15 119.2
C10 C15 H15 119.2
C21 C16 C17 117.3(4)
C21 C16 C4 122.3(4)
C17 C16 C4 120.3(4)
C18 C17 C16 121.9(4)
C18 C17 H17 119.1
C16 C17 H17 119.1
C17 C18 C19 119.4(4)
C17 C18 H18 120.3
C19 C18 H18 120.3
C20 C19 C18 119.1(4)
C20 C19 H19 120.4
C18 C19 H19 120.4
C21 C20 C19 121.6(4)
C21 C20 H20 119.2
C19 C20 H20 119.2
C20 C21 C16 120.6(4)
C20 C21 H21 119.7
C16 C21 H21 119.7
N3 C22 C23 120.6(4)
N3 C22 C27 117.0(4)
C23 C22 C27 122.4(4)
C24 C23 C22 122.0(4)
C24 C23 H23 119.0
C22 C23 H23 119.0
C23 C24 C25 116.9(4)
C23 C24 C28 122.0(4)
C25 C24 C28 121.0(4)
C26 C25 C24 119.5(4)
C26 C25 H25 120.3
C24 C25 H25 120.3
N3 C26 C25 123.2(4)
N3 C26 H26 118.4
C25 C26 H26 118.4
C22 C27 H27A 109.5
C22 C27 H27B 109.5
H27A C27 H27B 109.5
C22 C27 H27C 109.5
H27A C27 H27C 109.5
H27B C27 H27C 109.5
C24 C28 H28A 109.5
C24 C28 H28B 109.5
H28A C28 H28B 109.5
C24 C28 H28C 109.5
H28A C28 H28C 109.5
H28B C28 H28C 109.5
C30 C29 C34 115.4(4)
C30 C29 Ni1 122.6(4)
C34 C29 Ni1 121.8(4)
C31 C30 C29 122.8(5)
C31 C30 H30 118.6
C29 C30 H30 118.6
C30 C31 C32 119.9(5)
C30 C31 H31 120.1
C32 C31 H31 120.1
C33 C32 C31 119.2(5)
C33 C32 H32 120.4
C31 C32 H32 120.4
C34 C33 C32 121.2(5)
C34 C33 H33 119.4
C32 C33 H33 119.4
C33 C34 C29 121.5(5)
C33 C34 H34 119.2
C29 C34 H34 119.2
C36 C35 H35A 109.5
C36 C35 H35B 109.5
H35A C35 H35B 109.5
C36 C35 H35C 109.5
H35A C35 H35C 109.5
H35B C35 H35C 109.5
C35 C36 C37 116.3(6)
C35 C36 H36A 108.2
C37 C36 H36A 108.2
C35 C36 H36B 108.2
C37 C36 H36B 108.2
H36A C36 H36B 107.4
C38 C37 C36 117.1(5)
C38 C37 H37A 108.0
C36 C37 H37A 108.0
C38 C37 H37B 108.0
C36 C37 H37B 108.0
H37A C37 H37B 107.3
C39 C38 C37 115.6(6)
C39 C38 H38A 108.4
C37 C38 H38A 108.4
C39 C38 H38B 108.4
C37 C38 H38B 108.4
H38A C38 H38B 107.4
C38 C39 H39A 109.5
C38 C39 H39B 109.5
H39A C39 H39B 109.5
C38 C39 H39C 109.5
H39A C39 H39C 109.5
H39B C39 H39C 109.5

loop_
_geom_bond_atom_site_label_1
_geom_bond_atom_site_label_2
_geom_bond_distance
Ni1 C29 1.885(5)
Ni1 N3 1.891(4)
Ni1 N2 1.909(4)
Ni1 N1 1.967(4)
N1 C4 1.370(5)
N1 C1 1.378(5)
N2 C9 1.359(6)
N2 C5 1.360(5)
N3 C26 1.349(5)
N3 C22 1.355(6)
C1 C2 1.393(6)
C1 C5 1.451(6)
C2 C3 1.415(6)
C2 C10 1.473(6)
C3 C4 1.382(6)
C3 H3 0.9500
C4 C16 1.461(6)
C5 C6 1.390(6)
C6 C7 1.392(6)
C6 H6 0.9500
C7 C8 1.377(6)
C7 H7 0.9500
C8 C9 1.369(6)
C8 H8 0.9500
C9 H9 0.9500
C10 C15 1.385(6)
C10 C11 1.405(6)
C11 C12 1.367(6)
C11 H11 0.9500
C12 C13 1.374(7)
C12 H12 0.9500
C13 C14 1.382(7)
C13 H13 0.9500
C14 C15 1.383(6)
C14 H14 0.9500
C15 H15 0.9500
C16 C21 1.393(6)
C16 C17 1.402(6)
C17 C18 1.381(6)
C17 H17 0.9500
C18 C19 1.385(6)
C18 H18 0.9500
C19 C20 1.379(6)
C19 H19 0.9500
C20 C21 1.372(6)
C20 H20 0.9500
C21 H21 0.9500
C22 C23 1.378(6)
C22 C27 1.491(6)
C23 C24 1.375(6)
C23 H23 0.9500
C24 C25 1.390(6)
C24 C28 1.505(6)
C25 C26 1.373(6)
C25 H25 0.9500
C26 H26 0.9500
C27 H27A 0.9800
C27 H27B 0.9800
C27 H27C 0.9800
C28 H28A 0.9800
C28 H28B 0.9800
C28 H28C 0.9800
C29 C30 1.387(6)
C29 C34 1.427(6)
C30 C31 1.376(7)
C30 H30 0.9500
C31 C32 1.382(8)
C31 H31 0.9500
C32 C33 1.370(8)
C32 H32 0.9500
C33 C34 1.359(7)
C33 H33 0.9500
C34 H34 0.9500
C35 C36 1.480(9)
C35 H35A 0.9800
C35 H35B 0.9800
C35 H35C 0.9800
C36 C37 1.505(8)
C36 H36A 0.9900
C36 H36B 0.9900
C37 C38 1.497(8)
C37 H37A 0.9900
C37 H37B 0.9900
C38 C39 1.485(8)
C38 H38A 0.9900
C38 H38B 0.9900
C39 H39A 0.9800
C39 H39B 0.9800
C39 H39C 0.9800
